data_7225340
loop_
_publ_author_name
'Zhang, Jian'
'Zhou, Junliang'
'Dong, Xiaochun'
'Zheng, Xing'
'Zhao, Weili'

_publ_section_title
;
 A near-infrared BODIPY-based fluorescent probe for the detection of
 hydrogen sulfide in fetal bovine serum and living cells
;
_journal_name_full 'RSC Adv.'
_journal_paper_doi 10.1039/C6RA06952E
_journal_year 2016
_chemical_formula_sum 'C34 H34 B Cl2 F2 N3 O6'
_chemical_formula_weight 700.35
_chemical_name_systematic
; 
 ? 
;
_space_group_IT_number 2
_symmetry_cell_setting triclinic
_symmetry_space_group_name_Hall '-P 1'
_symmetry_space_group_name_H-M 'P -1'
_atom_sites_solution_hydrogens geom
_atom_sites_solution_primary direct
_atom_sites_solution_secondary difmap
_audit_creation_method SHELXL-97
_audit_update_record
;
2014-12-04 deposited with the CCDC.
2016-05-20 downloaded from the CCDC.
;
_cell_angle_alpha 112.088(7)
_cell_angle_beta 101.887(7)
_cell_angle_gamma 90.329(8)
_cell_formula_units_Z 2
_cell_length_a 8.020(3)
_cell_length_b 14.330(6)
_cell_length_c 16.578(7)
_cell_measurement_reflns_used 3167
_cell_measurement_temperature 296(2)
_cell_measurement_theta_max 27.40
_cell_measurement_theta_min 2.56
_cell_volume 1720.3(12)
_computing_cell_refinement 'Bruker SMART'
_computing_data_collection 'Bruker SMART APEX II'
_computing_data_reduction 'Bruker SAINT'
_computing_molecular_graphics 'Bruker SHELXTL'
_computing_publication_material 'Bruker SHELXTL'
_computing_structure_refinement 'SHELXL-97 (Sheldrick, 2008)'
_computing_structure_solution 'SHELXS-97 (Sheldrick, 2008)'
_diffrn_ambient_temperature 296(2)
_diffrn_measured_fraction_theta_full 0.980
_diffrn_measured_fraction_theta_max 0.980
_diffrn_measurement_device_type 'Bruker APEX II area detector'
_diffrn_measurement_method '\w scan'
_diffrn_radiation_monochromator graphite
_diffrn_radiation_source 'fine-focus sealed tube'
_diffrn_radiation_type MoK\a
_diffrn_radiation_wavelength 0.71073
_diffrn_reflns_av_R_equivalents 0.0216
_diffrn_reflns_av_sigmaI/netI 0.0463
_diffrn_reflns_limit_h_max 9
_diffrn_reflns_limit_h_min -8
_diffrn_reflns_limit_k_max 17
_diffrn_reflns_limit_k_min -16
_diffrn_reflns_limit_l_max 15
_diffrn_reflns_limit_l_min -19
_diffrn_reflns_number 8799
_diffrn_reflns_theta_full 25.00
_diffrn_reflns_theta_max 25.00
_diffrn_reflns_theta_min 2.92
_exptl_absorpt_coefficient_mu 0.248
_exptl_absorpt_correction_T_max 0.9521
_exptl_absorpt_correction_T_min 0.9294
_exptl_absorpt_correction_type multi-scan
_exptl_absorpt_process_details SADABS
_exptl_crystal_colour coppery
_exptl_crystal_density_diffrn 1.352
_exptl_crystal_density_method 'not measured'
_exptl_crystal_description block
_exptl_crystal_F_000 728
_exptl_crystal_size_max 0.30
_exptl_crystal_size_mid 0.20
_exptl_crystal_size_min 0.20
_refine_diff_density_max 0.585
_refine_diff_density_min -0.805
_refine_diff_density_rms 0.074
_refine_ls_extinction_method none
_refine_ls_goodness_of_fit_ref 1.169
_refine_ls_hydrogen_treatment constr
_refine_ls_matrix_type full
_refine_ls_number_parameters 445
_refine_ls_number_reflns 5962
_refine_ls_number_restraints 1
_refine_ls_restrained_S_all 1.171
_refine_ls_R_factor_all 0.0986
_refine_ls_R_factor_gt 0.0776
_refine_ls_shift/su_max 0.002
_refine_ls_shift/su_mean 0.000
_refine_ls_structure_factor_coef Fsqd
_refine_ls_weighting_details 'calc w=1/[\s^2^(Fo^2^)+(0.1100P)^2^+0.9554P] where P=(Fo^2^+2Fc^2^)/3'
_refine_ls_weighting_scheme calc
_refine_ls_wR_factor_gt 0.2087
_refine_ls_wR_factor_ref 0.2285
_reflns_number_gt 4351
_reflns_number_total 5962
_reflns_threshold_expression >2sigma(I)
_cod_data_source_file c6ra06952e2.cif
_cod_data_source_block 1
_cod_depositor_comments
;
The following automatic conversions were performed:

'_symmetry_cell_setting' value 'Triclinic' changed to 'triclinic'
according to
/usr/data/users/saulius/crontab/automatic-downloads/rss-feeds/RSC/lib/dictionaries/cif_core.dic
dictionary named 'cif_core.dic' version 2.4.2 from 2011-04-26.

'_exptl_absorpt_correction_type' value 'Multi-scan' changed to
'multi-scan' according to
/usr/data/users/saulius/crontab/automatic-downloads/rss-feeds/RSC/lib/dictionaries/cif_core.dic
dictionary named 'cif_core.dic' version 2.4.2 from 2011-04-26.

Automatic conversion script
Id: cif_fix_values 4268 2015-11-12 08:31:59Z antanas 
;
_cod_original_cell_volume 1720.4(13)
_cod_original_sg_symbol_H-M 'P-1   '
_cod_database_code 7225340

loop_
_symmetry_equiv_pos_as_xyz
'x, y, z'
'-x, -y, -z'

loop_
_atom_site_label
_atom_site_type_symbol
_atom_site_fract_x
_atom_site_fract_y
_atom_site_fract_z
_atom_site_U_iso_or_equiv
_atom_site_adp_type
_atom_site_occupancy
_atom_site_symmetry_multiplicity
_atom_site_calc_flag
_atom_site_refinement_flags
Cl1 Cl 0.3453(5) 0.3096(2) 0.77832(19) 0.2024(14) Uani 1 1 d .
Cl2 Cl 0.4792(10) 0.2401(6) 0.9196(5) 0.390(4) Uani 1 1 d D
F1 F 0.2994(2) -0.06456(13) 0.27919(12) 0.0424(5) Uani 1 1 d .
F2 F 0.0107(2) -0.07203(14) 0.26121(12) 0.0473(5) Uani 1 1 d .
O1 O 0.1108(4) 0.45540(19) 0.66363(18) 0.0624(7) Uani 1 1 d .
O2 O -0.1045(4) 0.49969(18) 0.5805(2) 0.0624(8) Uani 1 1 d .
O3 O 0.3896(4) -0.46094(17) 0.32406(18) 0.0609(7) Uani 1 1 d .
O4 O 0.2365(4) -0.1269(2) -0.11779(17) 0.0696(8) Uani 1 1 d .
O5 O 0.2365(15) 0.4413(5) 0.0861(5) 0.231(4) Uani 1 1 d .
O6 O 0.0111(19) 0.3275(9) 0.9388(11) 0.349(8) Uani 1 1 d .
N1 N -0.2320(4) 0.3126(3) 0.3761(2) 0.0596(9) Uani 1 1 d .
N2 N 0.1841(3) 0.00485(17) 0.40969(16) 0.0315(6) Uani 1 1 d .
N3 N 0.1649(3) 0.08931(17) 0.30024(16) 0.0327(6) Uani 1 1 d .
C1 C 0.2617(11) 0.5673(6) 0.8057(4) 0.150(3) Uani 1 1 d .
H1A H 0.2691 0.5145 0.8283 0.226 Uiso 1 1 calc R
H1B H 0.2628 0.6312 0.8537 0.226 Uiso 1 1 calc R
H1C H 0.3574 0.5685 0.7795 0.226 Uiso 1 1 calc R
C2 C 0.1056(8) 0.5487(3) 0.7391(3) 0.0816(15) Uani 1 1 d .
H2A H 0.0926 0.6046 0.7195 0.098 Uiso 1 1 calc R
H2B H 0.0086 0.5429 0.7641 0.098 Uiso 1 1 calc R
C3 C -0.0026(5) 0.4413(2) 0.5899(3) 0.0453(8) Uani 1 1 d .
C4 C 0.0063(4) 0.3438(2) 0.5156(2) 0.0378(7) Uani 1 1 d .
C5 C -0.1228(5) 0.3258(2) 0.4372(3) 0.0426(8) Uani 1 1 d .
C6 C 0.1200(4) 0.2776(2) 0.5232(2) 0.0364(7) Uani 1 1 d .
H6 H 0.1923 0.2937 0.5791 0.044 Uiso 1 1 calc R
C7 C 0.1420(4) 0.1829(2) 0.4527(2) 0.0330(7) Uani 1 1 d .
C8 C 0.1678(4) 0.0977(2) 0.4744(2) 0.0320(6) Uani 1 1 d .
C9 C 0.1968(4) 0.0896(2) 0.5574(2) 0.0355(7) Uani 1 1 d .
H9 H 0.1897 0.1405 0.6113 0.043 Uiso 1 1 calc R
C10 C 0.2377(4) -0.0072(2) 0.5451(2) 0.0339(7) Uani 1 1 d .
C11 C 0.2262(4) -0.0595(2) 0.4526(2) 0.0311(6) Uani 1 1 d .
C12 C 0.2913(4) -0.0580(2) 0.6081(2) 0.0384(7) Uani 1 1 d .
H12A H 0.1929 -0.0942 0.6123 0.046 Uiso 1 1 calc R
H12B H 0.3428 -0.0084 0.6672 0.046 Uiso 1 1 calc R
C13 C 0.4210(4) -0.1317(2) 0.5731(2) 0.0390(7) Uani 1 1 d .
H13A H 0.5268 -0.0936 0.5799 0.047 Uiso 1 1 calc R
H13B H 0.4454 -0.1723 0.6089 0.047 Uiso 1 1 calc R
C14 C 0.3597(4) -0.2000(2) 0.4778(2) 0.0351(7) Uani 1 1 d .
C15 C 0.2607(4) -0.1644(2) 0.4167(2) 0.0339(7) Uani 1 1 d .
C16 C 0.4039(4) -0.2992(2) 0.4480(2) 0.0404(7) Uani 1 1 d .
H16 H 0.4707 -0.3225 0.4882 0.048 Uiso 1 1 calc R
C17 C 0.3497(5) -0.3633(2) 0.3595(2) 0.0447(8) Uani 1 1 d .
C18 C 0.2448(5) -0.3298(3) 0.3002(2) 0.0519(9) Uani 1 1 d .
H18 H 0.2034 -0.3738 0.2412 0.062 Uiso 1 1 calc R
C19 C 0.2021(5) -0.2324(2) 0.3283(2) 0.0445(8) Uani 1 1 d .
H19 H 0.1325 -0.2108 0.2877 0.053 Uiso 1 1 calc R
C20 C 0.4880(6) -0.5002(3) 0.3845(3) 0.0651(11) Uani 1 1 d .
H20A H 0.5969 -0.4611 0.4117 0.098 Uiso 1 1 calc R
H20B H 0.5052 -0.5694 0.3524 0.098 Uiso 1 1 calc R
H20C H 0.4279 -0.4964 0.4299 0.098 Uiso 1 1 calc R
C21 C 0.1494(4) 0.1798(2) 0.3688(2) 0.0332(7) Uani 1 1 d .
C22 C 0.1658(4) 0.2597(2) 0.3397(2) 0.0379(7) Uani 1 1 d .
H22 H 0.1601 0.3280 0.3724 0.046 Uiso 1 1 calc R
C23 C 0.1912(4) 0.2189(2) 0.2555(2) 0.0383(7) Uani 1 1 d .
C24 C 0.2131(5) 0.2656(3) 0.1913(2) 0.0496(9) Uani 1 1 d .
H24A H 0.2625 0.3350 0.2237 0.059 Uiso 1 1 calc R
H24B H 0.1028 0.2658 0.1541 0.059 Uiso 1 1 calc R
C25 C 0.3297(6) 0.2053(3) 0.1337(3) 0.0562(10) Uani 1 1 d .
H25A H 0.4451 0.2154 0.1697 0.067 Uiso 1 1 calc R
H25B H 0.3319 0.2295 0.0865 0.067 Uiso 1 1 calc R
C26 C 0.2700(4) 0.0934(3) 0.0926(2) 0.0452(8) Uani 1 1 d .
C27 C 0.2065(4) 0.0465(2) 0.1421(2) 0.0393(7) Uani 1 1 d .
C28 C 0.1897(4) 0.1125(2) 0.2310(2) 0.0355(7) Uani 1 1 d .
C29 C 0.2823(5) 0.0367(3) 0.0056(2) 0.0523(9) Uani 1 1 d .
H29 H 0.3247 0.0678 -0.0271 0.063 Uiso 1 1 calc R
C30 C 0.2322(5) -0.0655(3) -0.0326(2) 0.0523(9) Uani 1 1 d .
C31 C 0.1710(5) -0.1119(3) 0.0167(2) 0.0556(10) Uani 1 1 d .
H31 H 0.1388 -0.1810 -0.0088 0.067 Uiso 1 1 calc R
C32 C 0.1573(5) -0.0577(3) 0.1018(2) 0.0467(8) Uani 1 1 d .
H32 H 0.1149 -0.0901 0.1336 0.056 Uiso 1 1 calc R
C33 C 0.2732(6) -0.0803(4) -0.1753(3) 0.0729(13) Uani 1 1 d .
H33A H 0.1916 -0.0324 -0.1787 0.109 Uiso 1 1 calc R
H33B H 0.2665 -0.1310 -0.2338 0.109 Uiso 1 1 calc R
H33C H 0.3863 -0.0460 -0.1520 0.109 Uiso 1 1 calc R
C34 C 0.3424(19) 0.1960(10) 0.8220(9) 0.115(5) Uani 0.50 1 d PD
C34' C 0.455(3) 0.2305(14) 0.8041(13) 0.155(7) Uani 0.50 1 d P
B1 B 0.1639(4) -0.0152(2) 0.3095(2) 0.0341(8) Uani 1 1 d .

loop_
_atom_site_aniso_label
_atom_site_aniso_U_11
_atom_site_aniso_U_22
_atom_site_aniso_U_33
_atom_site_aniso_U_23
_atom_site_aniso_U_13
_atom_site_aniso_U_12
Cl1 0.290(4) 0.152(2) 0.142(2) 0.0381(17) 0.035(2) 0.046(2)
Cl2 0.397(8) 0.547(11) 0.403(9) 0.355(9) 0.134(7) 0.241(8)
F1 0.0539(11) 0.0339(10) 0.0406(10) 0.0126(8) 0.0167(8) 0.0186(8)
F2 0.0486(11) 0.0365(10) 0.0478(11) 0.0150(8) -0.0055(9) -0.0057(8)
O1 0.0782(19) 0.0439(15) 0.0545(16) 0.0035(12) 0.0216(14) 0.0164(13)
O2 0.0673(17) 0.0332(13) 0.090(2) 0.0174(13) 0.0354(15) 0.0203(12)
O3 0.091(2) 0.0310(13) 0.0643(16) 0.0176(12) 0.0256(15) 0.0252(13)
O4 0.099(2) 0.0688(18) 0.0360(14) 0.0126(13) 0.0194(14) 0.0253(16)
O5 0.437(14) 0.150(5) 0.152(5) 0.085(5) 0.107(7) 0.107(7)
O6 0.371(17) 0.240(11) 0.426(19) 0.171(12) -0.009(13) -0.114(11)
N1 0.057(2) 0.060(2) 0.071(2) 0.0319(18) 0.0204(18) 0.0202(16)
N2 0.0335(13) 0.0252(12) 0.0374(13) 0.0128(10) 0.0094(10) 0.0073(10)
N3 0.0369(13) 0.0257(13) 0.0349(13) 0.0105(10) 0.0086(11) 0.0075(10)
C1 0.176(8) 0.140(6) 0.073(4) -0.019(4) 0.010(5) 0.031(6)
C2 0.120(4) 0.053(3) 0.057(3) -0.002(2) 0.033(3) 0.013(3)
C3 0.053(2) 0.0282(17) 0.061(2) 0.0149(16) 0.0301(18) 0.0095(15)
C4 0.0427(17) 0.0279(15) 0.0486(18) 0.0155(14) 0.0209(15) 0.0075(13)
C5 0.0456(19) 0.0336(17) 0.057(2) 0.0217(16) 0.0222(18) 0.0158(14)
C6 0.0438(17) 0.0268(15) 0.0403(17) 0.0124(13) 0.0138(14) 0.0080(13)
C7 0.0304(15) 0.0290(15) 0.0388(16) 0.0112(13) 0.0097(12) 0.0070(12)
C8 0.0321(15) 0.0244(14) 0.0388(16) 0.0100(12) 0.0108(12) 0.0067(11)
C9 0.0367(16) 0.0309(16) 0.0376(16) 0.0101(13) 0.0117(13) 0.0084(12)
C10 0.0344(15) 0.0306(16) 0.0355(16) 0.0112(13) 0.0081(12) 0.0056(12)
C11 0.0284(14) 0.0271(15) 0.0387(16) 0.0137(13) 0.0076(12) 0.0040(11)
C12 0.0427(17) 0.0354(17) 0.0371(16) 0.0148(13) 0.0076(13) 0.0050(13)
C13 0.0344(16) 0.0380(17) 0.0460(18) 0.0208(14) 0.0035(14) 0.0041(13)
C14 0.0310(15) 0.0315(16) 0.0452(17) 0.0158(14) 0.0118(13) 0.0036(12)
C15 0.0373(16) 0.0252(15) 0.0407(17) 0.0138(13) 0.0100(13) 0.0040(12)
C16 0.0419(17) 0.0348(17) 0.0508(19) 0.0222(15) 0.0131(15) 0.0107(14)
C17 0.059(2) 0.0276(16) 0.055(2) 0.0184(15) 0.0237(17) 0.0117(15)
C18 0.080(3) 0.0300(17) 0.0420(19) 0.0112(15) 0.0114(18) 0.0033(17)
C19 0.060(2) 0.0309(17) 0.0405(18) 0.0144(14) 0.0053(15) 0.0071(15)
C20 0.065(2) 0.041(2) 0.092(3) 0.028(2) 0.019(2) 0.0220(19)
C21 0.0339(15) 0.0246(14) 0.0399(17) 0.0107(12) 0.0094(13) 0.0089(12)
C22 0.0435(18) 0.0274(15) 0.0439(18) 0.0124(14) 0.0146(14) 0.0094(13)
C23 0.0426(17) 0.0332(16) 0.0424(17) 0.0170(14) 0.0116(14) 0.0092(13)
C24 0.068(2) 0.0373(18) 0.051(2) 0.0216(16) 0.0194(18) 0.0098(16)
C25 0.076(3) 0.047(2) 0.057(2) 0.0244(18) 0.031(2) 0.0098(19)
C26 0.0483(19) 0.0450(19) 0.0464(19) 0.0198(16) 0.0148(15) 0.0149(15)
C27 0.0424(17) 0.0387(18) 0.0347(16) 0.0126(14) 0.0073(13) 0.0116(14)
C28 0.0367(16) 0.0323(16) 0.0385(16) 0.0148(13) 0.0082(13) 0.0088(13)
C29 0.063(2) 0.057(2) 0.0428(19) 0.0218(17) 0.0199(17) 0.0213(18)
C30 0.060(2) 0.057(2) 0.0363(18) 0.0147(17) 0.0087(16) 0.0197(18)
C31 0.074(3) 0.041(2) 0.0410(19) 0.0083(16) 0.0056(18) 0.0116(18)
C32 0.060(2) 0.0394(19) 0.0391(18) 0.0148(15) 0.0087(16) 0.0061(16)
C33 0.089(3) 0.091(3) 0.041(2) 0.025(2) 0.018(2) 0.032(3)
C34 0.107(10) 0.085(9) 0.089(8) -0.028(7) 0.006(7) -0.042(7)
C34' 0.201(19) 0.112(12) 0.157(15) 0.025(11) 0.096(15) 0.086(13)
B1 0.0388(18) 0.0249(16) 0.0359(18) 0.0097(14) 0.0065(15) 0.0061(14)

loop_
_atom_type_symbol
_atom_type_description
_atom_type_scat_dispersion_real
_atom_type_scat_dispersion_imag
_atom_type_scat_source
C C 0.0033 0.0016 'International Tables Vol C Tables 4.2.6.8 and 6.1.1.4'
H H 0.0000 0.0000 'International Tables Vol C Tables 4.2.6.8 and 6.1.1.4'
B B 0.0013 0.0007 'International Tables Vol C Tables 4.2.6.8 and 6.1.1.4'
N N 0.0061 0.0033 'International Tables Vol C Tables 4.2.6.8 and 6.1.1.4'
O O 0.0106 0.0060 'International Tables Vol C Tables 4.2.6.8 and 6.1.1.4'
F F 0.0171 0.0103 'International Tables Vol C Tables 4.2.6.8 and 6.1.1.4'
Cl Cl 0.1484 0.1585 'International Tables Vol C Tables 4.2.6.8 and 6.1.1.4'

loop_
_geom_angle_atom_site_label_1
_geom_angle_atom_site_label_2
_geom_angle_atom_site_label_3
_geom_angle
C34' Cl1 C34 35.3(8)
C34 Cl2 C34' 38.7(8)
C3 O1 C2 115.5(3)
C17 O3 C20 117.1(3)
C30 O4 C33 117.7(3)
C11 N2 C8 106.9(2)
C11 N2 B1 129.0(2)
C8 N2 B1 124.1(2)
C28 N3 C21 107.2(2)
C28 N3 B1 129.4(2)
C21 N3 B1 123.3(2)
C2 C1 H1A 109.5
C2 C1 H1B 109.5
H1A C1 H1B 109.5
C2 C1 H1C 109.5
H1A C1 H1C 109.5
H1B C1 H1C 109.5
C1 C2 O1 109.0(5)
C1 C2 H2A 109.9
O1 C2 H2A 109.9
C1 C2 H2B 109.9
O1 C2 H2B 109.9
H2A C2 H2B 108.3
O2 C3 O1 125.1(3)
O2 C3 C4 121.7(4)
O1 C3 C4 113.2(3)
C6 C4 C5 123.3(3)
C6 C4 C3 123.4(3)
C5 C4 C3 113.2(3)
N1 C5 C4 177.1(4)
C4 C6 C7 126.8(3)
C4 C6 H6 116.6
C7 C6 H6 116.6
C21 C7 C8 121.3(3)
C21 C7 C6 120.6(3)
C8 C7 C6 118.0(3)
N2 C8 C9 109.1(2)
N2 C8 C7 120.7(3)
C9 C8 C7 129.9(3)
C10 C9 C8 107.7(3)
C10 C9 H9 126.2
C8 C9 H9 126.2
C9 C10 C11 106.9(3)
C9 C10 C12 132.5(3)
C11 C10 C12 120.6(3)
N2 C11 C10 109.4(2)
N2 C11 C15 129.6(3)
C10 C11 C15 121.0(3)
C10 C12 C13 108.0(3)
C10 C12 H12A 110.1
C13 C12 H12A 110.1
C10 C12 H12B 110.1
C13 C12 H12B 110.1
H12A C12 H12B 108.4
C14 C13 C12 112.9(3)
C14 C13 H13A 109.0
C12 C13 H13A 109.0
C14 C13 H13B 109.0
C12 C13 H13B 109.0
H13A C13 H13B 107.8
C16 C14 C15 119.6(3)
C16 C14 C13 120.0(3)
C15 C14 C13 120.4(3)
C19 C15 C14 118.2(3)
C19 C15 C11 125.8(3)
C14 C15 C11 116.0(3)
C17 C16 C14 120.7(3)
C17 C16 H16 119.6
C14 C16 H16 119.6
O3 C17 C16 124.7(3)
O3 C17 C18 115.6(3)
C16 C17 C18 119.7(3)
C19 C18 C17 120.2(3)
C19 C18 H18 119.9
C17 C18 H18 119.9
C18 C19 C15 121.5(3)
C18 C19 H19 119.2
C15 C19 H19 119.2
O3 C20 H20A 109.5
O3 C20 H20B 109.5
H20A C20 H20B 109.5
O3 C20 H20C 109.5
H20A C20 H20C 109.5
H20B C20 H20C 109.5
C7 C21 N3 121.1(3)
C7 C21 C22 130.0(3)
N3 C21 C22 108.3(3)
C23 C22 C21 107.7(3)
C23 C22 H22 126.1
C21 C22 H22 126.1
C22 C23 C28 107.6(3)
C22 C23 C24 131.6(3)
C28 C23 C24 120.8(3)
C23 C24 C25 109.0(3)
C23 C24 H24A 109.9
C25 C24 H24A 109.9
C23 C24 H24B 109.9
C25 C24 H24B 109.9
H24A C24 H24B 108.3
C24 C25 C26 111.3(3)
C24 C25 H25A 109.4
C26 C25 H25A 109.4
C24 C25 H25B 109.4
C26 C25 H25B 109.4
H25A C25 H25B 108.0
C29 C26 C27 119.9(3)
C29 C26 C25 119.3(3)
C27 C26 C25 120.7(3)
C32 C27 C26 118.5(3)
C32 C27 C28 125.2(3)
C26 C27 C28 116.3(3)
N3 C28 C23 109.2(3)
N3 C28 C27 130.1(3)
C23 C28 C27 120.7(3)
C30 C29 C26 120.4(4)
C30 C29 H29 119.8
C26 C29 H29 119.8
O4 C30 C29 124.6(4)
O4 C30 C31 115.8(3)
C29 C30 C31 119.6(3)
C32 C31 C30 120.9(4)
C32 C31 H31 119.5
C30 C31 H31 119.5
C31 C32 C27 120.7(3)
C31 C32 H32 119.6
C27 C32 H32 119.6
O4 C33 H33A 109.5
O4 C33 H33B 109.5
H33A C33 H33B 109.5
O4 C33 H33C 109.5
H33A C33 H33C 109.5
H33B C33 H33C 109.5
Cl2 C34 Cl1 103.7(7)
Cl1 C34' Cl2 116.1(8)
F1 B1 F2 110.7(2)
F1 B1 N2 109.8(2)
F2 B1 N2 109.6(3)
F1 B1 N3 109.1(3)
F2 B1 N3 109.8(2)
N2 B1 N3 107.8(2)

loop_
_geom_bond_atom_site_label_1
_geom_bond_atom_site_label_2
_geom_bond_distance
Cl1 C34' 1.568(18)
Cl1 C34 2.017(18)
Cl2 C34 1.647(12)
Cl2 C34' 1.83(2)
F1 B1 1.379(4)
F2 B1 1.381(4)
O1 C3 1.309(5)
O1 C2 1.456(5)
O2 C3 1.203(4)
O3 C17 1.367(4)
O3 C20 1.430(5)
O4 C30 1.363(4)
O4 C33 1.426(6)
N1 C5 1.148(5)
N2 C11 1.366(4)
N2 C8 1.387(4)
N2 B1 1.548(4)
N3 C28 1.359(4)
N3 C21 1.393(4)
N3 B1 1.562(4)
C1 C2 1.436(9)
C1 H1A 0.9600
C1 H1B 0.9600
C1 H1C 0.9600
C2 H2A 0.9700
C2 H2B 0.9700
C3 C4 1.489(4)
C4 C6 1.341(4)
C4 C5 1.421(5)
C6 C7 1.461(4)
C6 H6 0.9300
C7 C21 1.388(4)
C7 C8 1.401(4)
C8 C9 1.397(4)
C9 C10 1.376(4)
C9 H9 0.9300
C10 C11 1.414(4)
C10 C12 1.483(4)
C11 C15 1.446(4)
C12 C13 1.528(4)
C12 H12A 0.9700
C12 H12B 0.9700
C13 C14 1.486(5)
C13 H13A 0.9700
C13 H13B 0.9700
C14 C16 1.393(4)
C14 C15 1.407(4)
C15 C19 1.399(4)
C16 C17 1.380(5)
C16 H16 0.9300
C17 C18 1.387(5)
C18 C19 1.365(5)
C18 H18 0.9300
C19 H19 0.9300
C20 H20A 0.9600
C20 H20B 0.9600
C20 H20C 0.9600
C21 C22 1.416(4)
C22 C23 1.354(4)
C22 H22 0.9300
C23 C28 1.423(4)
C23 C24 1.491(5)
C24 C25 1.513(5)
C24 H24A 0.9700
C24 H24B 0.9700
C25 C26 1.516(5)
C25 H25A 0.9700
C25 H25B 0.9700
C26 C29 1.389(5)
C26 C27 1.404(5)
C27 C32 1.402(5)
C27 C28 1.456(4)
C29 C30 1.377(5)
C29 H29 0.9300
C30 C31 1.386(6)
C31 C32 1.358(5)
C31 H31 0.9300
C32 H32 0.9300
C33 H33A 0.9600
C33 H33B 0.9600
C33 H33C 0.9600
